data_1529077
loop_
_publ_author_name
'Mortezaei, Shahab'
'Catarineu, Noelle R.'
'Duan, Xueyou'
'Hu, Chunhua'
'Canary, James W.'

_publ_section_title
;
 Redox-configurable ambidextrous catalysis: structural and mechanistic
 insight
;
_journal_issue 10
_journal_name_full 'Chem. Sci.'
_journal_page_first 5904
_journal_paper_doi 10.1039/C5SC02144H
_journal_volume 6
_journal_year 2015
_chemical_absolute_configuration rmad
_chemical_formula_moiety 'C110 H84 Cu2 F24 N14 O6 S2, 2(Cl O4), 1.65(C2 H3 N)'
_chemical_formula_sum 'C113.3 H88.95 Cl2 Cu2 F24 N15.65 O14 S2'
_chemical_formula_weight 2611.73
_chemical_name_systematic
; 
 ? 
;
_space_group_IT_number 154
_symmetry_cell_setting trigonal
_symmetry_space_group_name_Hall 'P 32 2"'
_symmetry_space_group_name_H-M 'P 32 2 1'
_atom_sites_solution_hydrogens geom
_atom_sites_solution_primary direct
_atom_sites_solution_secondary difmap
_audit_creation_method SHELXL-97
_audit_update_record
;
2015-06-08 deposited with the CCDC.
2015-07-13 downloaded from the CCDC.
;
_cell_angle_alpha 90.00
_cell_angle_beta 90.00
_cell_angle_gamma 120.00
_cell_formula_units_Z 6
_cell_length_a 29.930(6)
_cell_length_b 29.930(6)
_cell_length_c 28.878(6)
_cell_measurement_reflns_used 9233
_cell_measurement_temperature 100(2)
_cell_measurement_theta_max 24.69
_cell_measurement_theta_min 2.20
_cell_volume 22403(8)
_computing_cell_refinement 'Bruker SAINT'
_computing_data_collection 'Bruker APEX2'
_computing_data_reduction 'Bruker SAINT'
_computing_molecular_graphics 'Bruker SHELXTL'
_computing_publication_material 'Bruker SHELXTL'
_computing_structure_refinement 'SHELXL-97 (Sheldrick, 2008)'
_computing_structure_solution 'SHELXS-97 (Sheldrick, 2008)'
_diffrn_ambient_temperature 100(2)
_diffrn_measured_fraction_theta_full 1.000
_diffrn_measured_fraction_theta_max 1.000
_diffrn_measurement_device_type 'Bruker APEX-II CCD'
_diffrn_measurement_method '\w scans'
_diffrn_radiation_monochromator graphite
_diffrn_radiation_source 'fine-focus sealed tube'
_diffrn_radiation_type MoK\a
_diffrn_radiation_wavelength 0.71073
_diffrn_reflns_av_R_equivalents 0.0863
_diffrn_reflns_av_sigmaI/netI 0.0593
_diffrn_reflns_limit_h_max 32
_diffrn_reflns_limit_h_min -32
_diffrn_reflns_limit_k_max 32
_diffrn_reflns_limit_k_min -32
_diffrn_reflns_limit_l_max 31
_diffrn_reflns_limit_l_min -31
_diffrn_reflns_number 163141
_diffrn_reflns_theta_full 23.00
_diffrn_reflns_theta_max 23.00
_diffrn_reflns_theta_min 1.36
_exptl_absorpt_coefficient_mu 0.432
_exptl_absorpt_correction_T_max 0.8813
_exptl_absorpt_correction_T_min 0.8129
_exptl_absorpt_correction_type multi-scan
_exptl_absorpt_process_details SADABS
_exptl_crystal_colour green
_exptl_crystal_density_diffrn 1.161
_exptl_crystal_density_method 'not measured'
_exptl_crystal_description block
_exptl_crystal_F_000 7981.8
_exptl_crystal_size_max 0.50
_exptl_crystal_size_mid 0.34
_exptl_crystal_size_min 0.30
_platon_squeeze_details
; 
R factors fro the data before running PLATON/SQUEEZE:
_refine_ls_R_factor_all           0.1437 
_refine_ls_R_factor_gt            0.1047 
_refine_ls_wR_factor_ref          0.3180 
_refine_ls_wR_factor_gt           0.2818 
;
_refine_diff_density_max 0.661
_refine_diff_density_min -0.481
_refine_diff_density_rms 0.086
_refine_ls_abs_structure_details 'Flack H D (1983), Acta Cryst. A39, 876-881'
_refine_ls_abs_structure_Flack 0.04(9)
_refine_ls_extinction_method none
_refine_ls_goodness_of_fit_ref 1.005
_refine_ls_hydrogen_treatment constr
_refine_ls_matrix_type full
_refine_ls_number_parameters 1393
_refine_ls_number_reflns 20779
_refine_ls_number_restraints 305
_refine_ls_restrained_S_all 6.121
_refine_ls_R_factor_all 0.0974
_refine_ls_R_factor_gt 0.0782
_refine_ls_shift/su_max 0.000
_refine_ls_shift/su_mean 0.000
_refine_ls_structure_factor_coef Fsqd
_refine_ls_weighting_details 'calc w=1/[\s^2^(Fo^2^)+(0.1611P)^2^] where P=(Fo^2^+2Fc^2^)/3'
_refine_ls_weighting_scheme calc
_refine_ls_wR_factor_gt 0.2086
_refine_ls_wR_factor_ref 0.2228
_reflns_number_gt 15401
_reflns_number_total 20779
_reflns_threshold_expression >2sigma(I)
_cod_data_source_file c5sc02144h2.cif
_cod_data_source_block 13jca3h-sr
_cod_depositor_comments
;
The following automatic conversions were performed:

'_symmetry_cell_setting' value 'Trigonal' changed to 'trigonal'
according to
/usr/data/users/saulius/crontab/automatic-downloads/rss-feeds/RSC/lib/dictionaries/cif_core.dic
dictionary named 'cif_core.dic' version 2.4.2 from 2011-04-26.

Automatic conversion script
Id: cif_fix_values 3271 2015-04-21 07:52:19Z andrius 

 Adding full bibliography for 1529077.cif.
;
_cod_original_formula_sum 'C113.30 H88.95 Cl2 Cu2 F24 N15.65 O14 S2'
_cod_database_code 1529077

loop_
_symmetry_equiv_pos_as_xyz
'x, y, z'
'-y, x-y, z+2/3'
'-x+y, -x, z+1/3'
'x-y, -y, -z+1/3'
'-x, -x+y, -z+2/3'
'y, x, -z'

loop_
_atom_site_label
_atom_site_type_symbol
_atom_site_fract_x
_atom_site_fract_y
_atom_site_fract_z
_atom_site_U_iso_or_equiv
_atom_site_adp_type
_atom_site_occupancy
_atom_site_symmetry_multiplicity
_atom_site_calc_flag
_atom_site_refinement_flags
_atom_site_disorder_assembly
_atom_site_disorder_group
Cu1 Cu 0.57718(19) 0.5511(2) 0.13927(17) 0.0421(14) Uani 1 1 d . . .
Cu2 Cu 0.46822(19) 0.47039(19) 0.13686(15) 0.0382(13) Uani 1 1 d . . .
Cl1 Cl 0.1586(7) 0.3636(7) 0.1666(5) 0.088(5) Uani 1 1 d D . .
Cl2 Cl 0.5324(6) 0.5324(6) 0.0000 0.064(5) Uani 1 2 d SD . .
Cl3 Cl 0.3167(15) 0.2425(14) 0.0534(11) 0.109(12) Uani 0.50 1 d PD . .
S1 S 0.5070(5) 0.2729(5) 0.0591(4) 0.055(3) Uani 1 1 d . . .
S2 S 0.4717(7) 0.6675(7) 0.1739(7) 0.076(5) Uani 0.81(3) 1 d PDU A 1
C59 C 0.5400(18) 0.708(2) 0.168(2) 0.062(17) Uani 0.81(3) 1 d PDU A 1
H59A H 0.5476 0.7424 0.1562 0.075 Uiso 0.81(3) 1 calc PR A 1
H59B H 0.5564 0.7135 0.1989 0.075 Uiso 0.81(3) 1 calc PR A 1
C60 C 0.460(3) 0.710(3) 0.211(3) 0.09(2) Uani 0.81(3) 1 d PDU A 1
H60A H 0.4889 0.7286 0.2320 0.134 Uiso 0.81(3) 1 calc PR A 1
H60B H 0.4282 0.6889 0.2290 0.134 Uiso 0.81(3) 1 calc PR A 1
H60C H 0.4554 0.7343 0.1917 0.134 Uiso 0.81(3) 1 calc PR A 1
S2' S 0.500(3) 0.681(3) 0.214(3) 0.076(5) Uani 0.19(3) 1 d PD A 2
C59' C 0.518(8) 0.690(11) 0.154(4) 0.062(17) Uani 0.19(3) 1 d PD A 2
H59C H 0.4866 0.6651 0.1362 0.075 Uiso 0.19(3) 1 calc PR A 2
H59D H 0.5243 0.7248 0.1454 0.075 Uiso 0.19(3) 1 calc PR A 2
C60' C 0.487(15) 0.733(10) 0.221(9) 0.09(2) Uani 0.19(3) 1 d PD A 2
H60D H 0.5138 0.7601 0.2408 0.134 Uiso 0.19(3) 1 calc PR A 2
H60E H 0.4532 0.7207 0.2353 0.134 Uiso 0.19(3) 1 calc PR A 2
H60F H 0.4877 0.7482 0.1906 0.134 Uiso 0.19(3) 1 calc PR A 2
F1 F 0.137(3) 0.467(2) -0.1137(18) 0.17(2) Uani 1 1 d DU . .
F2 F 0.059(2) 0.420(2) -0.1112(18) 0.153(18) Uani 1 1 d DU . .
F3 F 0.099(3) 0.394(2) -0.1474(15) 0.17(2) Uani 1 1 d DU . .
F4 F 0.010(3) 0.242(3) 0.008(3) 0.23(3) Uani 1 1 d DU . .
F5 F 0.040(4) 0.234(3) -0.052(3) 0.24(3) Uani 1 1 d DU . .
F6 F 0.075(3) 0.241(3) 0.010(3) 0.20(3) Uani 1 1 d DU . .
F7 F 0.198(2) 0.366(3) 0.5622(19) 0.19(3) Uani 1 1 d D . .
F8 F 0.150(3) 0.286(3) 0.5553(19) 0.19(3) Uani 1 1 d D . .
F9 F 0.121(2) 0.336(3) 0.545(2) 0.18(3) Uani 1 1 d D . .
F10 F 0.070(2) 0.289(3) 0.371(2) 0.17(2) Uani 1 1 d DU . .
F11 F 0.080(3) 0.225(2) 0.390(2) 0.19(2) Uani 1 1 d DU . .
F12 F 0.124(3) 0.272(3) 0.334(3) 0.21(3) Uani 1 1 d DU . .
F19 F 0.8341(11) 0.3964(14) 0.3551(11) 0.084(9) Uani 1 1 d . . .
F20 F 0.8519(12) 0.4248(12) 0.2857(11) 0.080(9) Uani 1 1 d . . .
F21 F 0.8476(12) 0.3544(13) 0.3036(11) 0.082(9) Uani 1 1 d . . .
F22 F 0.6982(18) 0.2167(14) 0.2337(14) 0.114(13) Uani 1 1 d . . .
F23 F 0.6286(18) 0.1993(15) 0.2688(17) 0.124(15) Uani 1 1 d D . .
F24 F 0.648(2) 0.2387(18) 0.2050(17) 0.143(17) Uani 1 1 d U . .
O1 O 0.5374(10) 0.4771(11) 0.1358(8) 0.038(6) Uani 1 1 d . . .
O2 O 0.1978(12) 0.5111(13) 0.0288(11) 0.054(8) Uani 1 1 d . . .
O3 O 0.3310(17) 0.4344(17) 0.4723(11) 0.083(12) Uani 1 1 d . . .
O4 O 0.5081(10) 0.5435(10) 0.1497(8) 0.040(6) Uani 1 1 d . . .
O5 O 0.8917(19) 0.5908(19) 0.0219(14) 0.100(13) Uani 1 1 d U . .
O6 O 0.5859(13) 0.3136(15) 0.3392(11) 0.065(9) Uani 1 1 d . . .
O7 O 0.2031(12) 0.4144(11) 0.1698(12) 0.078(11) Uani 1 1 d D B .
O8 O 0.169(4) 0.331(3) 0.138(4) 0.15(3) Uani 0.40(5) 1 d PDU B 1
O9 O 0.117(3) 0.369(4) 0.147(4) 0.13(3) Uani 0.40(5) 1 d PDU B 1
O10 O 0.145(3) 0.343(3) 0.212(2) 0.11(2) Uani 0.40(5) 1 d PDU B 1
O8' O 0.153(3) 0.351(3) 0.1174(16) 0.15(3) Uani 0.60(5) 1 d PD B 2
O9' O 0.114(2) 0.363(3) 0.182(3) 0.13(3) Uani 0.60(5) 1 d PD B 2
O10' O 0.168(3) 0.328(2) 0.189(3) 0.11(2) Uani 0.60(5) 1 d PD B 2
O11 O 0.572(3) 0.532(3) 0.025(4) 0.10(3) Uani 0.50 1 d PDU C -1
O12 O 0.529(3) 0.522(3) -0.0479(14) 0.07(2) Uani 0.50 1 d PD C -1
O13 O 0.540(3) 0.5853(17) 0.004(2) 0.07(2) Uani 0.50 1 d PD C -1
O14 O 0.483(2) 0.500(2) 0.022(2) 0.11(3) Uani 0.50 1 d PD C -1
O15 O 0.308(4) 0.278(4) 0.027(3) 0.16(4) Uani 0.50 1 d PDU . .
O16 O 0.273(3) 0.193(3) 0.046(4) 0.17(5) Uani 0.50 1 d PDU . .
O17 O 0.319(4) 0.256(4) 0.101(2) 0.17(5) Uani 0.50 1 d PDU . .
O18 O 0.362(3) 0.245(4) 0.039(3) 0.14(4) Uani 0.50 1 d PDU . .
N1 N 0.4419(13) 0.3962(13) 0.1170(10) 0.038(8) Uani 1 1 d . . .
N2 N 0.4016(12) 0.4566(14) 0.1059(10) 0.040(8) Uani 1 1 d . . .
N3 N 0.2065(14) 0.4937(16) 0.1029(13) 0.052(10) Uani 1 1 d . . .
H3N H 0.1974 0.4696 0.1241 0.062 Uiso 1 1 calc R . .
N4 N 0.1584(16) 0.4278(17) 0.0550(15) 0.067(11) Uani 1 1 d . . .
H4N H 0.1525 0.4089 0.0800 0.080 Uiso 1 1 calc R . .
N5 N 0.4365(13) 0.4315(14) 0.2035(10) 0.040(8) Uani 1 1 d . . .
N6 N 0.3685(18) 0.4680(18) 0.4011(13) 0.066(12) Uani 1 1 d . . .
H6N H 0.3620 0.4659 0.3712 0.079 Uiso 1 1 calc R . .
N7 N 0.282(2) 0.4072(18) 0.4075(17) 0.086(14) Uani 1 1 d . . .
H7N H 0.2829 0.4101 0.3771 0.103 Uiso 1 1 calc R . .
N8 N 0.6022(14) 0.6274(14) 0.1404(12) 0.049(9) Uani 1 1 d . . .
N9 N 0.6432(14) 0.5760(16) 0.1021(12) 0.052(10) Uani 1 1 d . . .
N10 N 0.8390(15) 0.5567(18) 0.0825(12) 0.057(11) Uani 1 1 d . . .
H10 H 0.8295 0.5643 0.1088 0.069 Uiso 1 1 calc R . .
N11 N 0.8971(18) 0.640(2) 0.0820(19) 0.091(16) Uani 1 1 d D . .
H11N H 0.8890 0.6401 0.1113 0.109 Uiso 1 1 calc R D 1
N12 N 0.6056(13) 0.5685(15) 0.2125(12) 0.046(9) Uani 1 1 d . . .
N13 N 0.5955(16) 0.3943(17) 0.3360(13) 0.060(11) Uani 1 1 d . . .
H13N H 0.6115 0.4225 0.3192 0.072 Uiso 1 1 calc R . .
N14 N 0.6627(14) 0.3813(14) 0.3153(12) 0.050(9) Uani 1 1 d . . .
H14N H 0.6796 0.4151 0.3123 0.060 Uiso 1 1 calc R . .
C1 C 0.5339(16) 0.4396(16) 0.1038(13) 0.039(10) Uani 1 1 d . . .
H1A H 0.5653 0.4366 0.1057 0.047 Uiso 1 1 calc R . .
H1B H 0.5311 0.4501 0.0719 0.047 Uiso 1 1 calc R . .
C2 C 0.4885(17) 0.3902(17) 0.1149(14) 0.042(10) Uani 1 1 d . . .
H2 H 0.4939 0.3813 0.1470 0.051 Uiso 1 1 calc R . .
C3 C 0.4813(17) 0.3450(18) 0.0833(14) 0.047(11) Uani 1 1 d . . .
H3A H 0.4454 0.3160 0.0862 0.057 Uiso 1 1 calc R . .
H3B H 0.4869 0.3565 0.0506 0.057 Uiso 1 1 calc R . .
C4 C 0.518(2) 0.3267(18) 0.0957(16) 0.055(12) Uani 1 1 d . . .
H4A H 0.5130 0.3159 0.1286 0.067 Uiso 1 1 calc R . .
H4B H 0.5538 0.3553 0.0918 0.067 Uiso 1 1 calc R . .
C5 C 0.554(2) 0.259(2) 0.0861(16) 0.072(16) Uani 1 1 d . . .
H5A H 0.5884 0.2889 0.0841 0.107 Uiso 1 1 calc R . .
H5B H 0.5535 0.2295 0.0700 0.107 Uiso 1 1 calc R . .
H5C H 0.5447 0.2494 0.1187 0.107 Uiso 1 1 calc R . .
C6 C 0.4188(16) 0.3951(16) 0.0713(13) 0.041(10) Uani 1 1 d . . .
H6A H 0.4466 0.4120 0.0480 0.049 Uiso 1 1 calc R . .
H6B H 0.3963 0.3588 0.0616 0.049 Uiso 1 1 calc R . .
C7 C 0.3881(15) 0.4215(16) 0.0725(13) 0.039(9) Uani 1 1 d . . .
C8 C 0.3480(16) 0.4101(18) 0.0434(13) 0.044(10) Uani 1 1 d . . .
H8 H 0.3377 0.3831 0.0215 0.053 Uiso 1 1 calc R . .
C9 C 0.3227(15) 0.4369(17) 0.0454(12) 0.043(11) Uani 1 1 d . . .
H9 H 0.2970 0.4309 0.0231 0.052 Uiso 1 1 calc R . .
C10 C 0.3344(15) 0.4733(15) 0.0803(11) 0.034(9) Uani 1 1 d . . .
C11 C 0.3723(15) 0.4806(17) 0.1111(13) 0.041(10) Uani 1 1 d . . .
C12 C 0.3819(15) 0.5132(16) 0.1504(12) 0.037(9) Uani 1 1 d . . .
H12 H 0.4071 0.5175 0.1727 0.044 Uiso 1 1 calc R . .
C13 C 0.3548(15) 0.5377(14) 0.1552(12) 0.034(9) Uani 1 1 d . . .
H13 H 0.3610 0.5588 0.1817 0.041 Uiso 1 1 calc R . .
C14 C 0.3182(15) 0.5338(15) 0.1234(13) 0.040(10) Uani 1 1 d D . .
C15 C 0.3078(15) 0.4995(17) 0.0855(13) 0.042(10) Uani 1 1 d . . .
H15 H 0.2821 0.4946 0.0635 0.051 Uiso 1 1 calc R . .
C16 C 0.2910(9) 0.5643(9) 0.1283(10) 0.045(11) Uani 1 1 d GD . .
C17 C 0.2401(9) 0.5465(8) 0.1151(9) 0.045(11) Uani 1 1 d G . .
C18 C 0.2191(7) 0.5785(11) 0.1192(10) 0.049(11) Uani 1 1 d G . .
H18 H 0.1844 0.5664 0.1102 0.059 Uiso 1 1 calc R . .
C19 C 0.2489(10) 0.6283(10) 0.1364(10) 0.055(12) Uani 1 1 d G . .
H19 H 0.2345 0.6502 0.1391 0.066 Uiso 1 1 calc R . .
C20 C 0.2997(9) 0.6460(8) 0.1495(10) 0.055(12) Uani 1 1 d G . .
H20 H 0.3200 0.6800 0.1613 0.066 Uiso 1 1 calc R . .
C21 C 0.3207(7) 0.6140(10) 0.1455(9) 0.046(10) Uani 1 1 d G . .
H21 H 0.3554 0.6261 0.1545 0.055 Uiso 1 1 calc R . .
C22 C 0.1889(17) 0.4805(19) 0.0600(17) 0.049(12) Uani 1 1 d . . .
C23 C 0.1354(16) 0.4009(14) 0.0124(13) 0.093(8) Uani 1 1 d G . .
C24 C 0.1344(16) 0.4242(11) -0.0288(15) 0.093(8) Uani 1 1 d G . .
H24 H 0.1516 0.4608 -0.0310 0.111 Uiso 1 1 calc R . .
C25 C 0.1082(17) 0.3941(15) -0.0669(12) 0.093(8) Uani 1 1 d GD . .
C26 C 0.0830(16) 0.3406(15) -0.0638(13) 0.093(8) Uani 1 1 d G . .
H26 H 0.0650 0.3200 -0.0898 0.111 Uiso 1 1 calc R . .
C27 C 0.0840(16) 0.3173(11) -0.0225(15) 0.093(8) Uani 1 1 d GDU . .
C28 C 0.1102(17) 0.3474(15) 0.0156(12) 0.093(8) Uani 1 1 d G . .
H28 H 0.1109 0.3314 0.0438 0.111 Uiso 1 1 calc R . .
C29 C 0.102(3) 0.418(3) -0.1091(15) 0.12(3) Uani 1 1 d D . .
C30 C 0.054(3) 0.261(2) -0.015(3) 0.16(4) Uani 1 1 d DU . .
C31 C 0.4014(17) 0.3609(17) 0.1484(14) 0.046(11) Uani 1 1 d . . .
H31A H 0.4000 0.3272 0.1480 0.055 Uiso 1 1 calc R . .
H31B H 0.3677 0.3553 0.1371 0.055 Uiso 1 1 calc R . .
C32 C 0.4098(16) 0.3811(18) 0.1983(14) 0.043(10) Uani 1 1 d . . .
C33 C 0.388(2) 0.3465(19) 0.2357(17) 0.061(13) Uani 1 1 d . . .
H33 H 0.3705 0.3103 0.2307 0.073 Uiso 1 1 calc R . .
C34 C 0.391(2) 0.365(2) 0.2779(15) 0.059(13) Uani 1 1 d . . .
H34 H 0.3746 0.3425 0.3031 0.071 Uiso 1 1 calc R . .
C35 C 0.4189(19) 0.4210(18) 0.2861(14) 0.050(11) Uani 1 1 d . . .
C36 C 0.4419(15) 0.4520(18) 0.2469(13) 0.042(10) Uani 1 1 d . . .
C37 C 0.4712(16) 0.5057(18) 0.2531(14) 0.045(10) Uani 1 1 d . . .
H37 H 0.4880 0.5277 0.2274 0.053 Uiso 1 1 calc R . .
C38 C 0.4756(19) 0.526(2) 0.2969(15) 0.055(13) Uani 1 1 d . . .
H38 H 0.4962 0.5625 0.3009 0.066 Uiso 1 1 calc R . .
C39 C 0.4510(19) 0.496(2) 0.3350(12) 0.054(13) Uani 1 1 d D . .
C40 C 0.4222(19) 0.441(2) 0.3299(13) 0.055(12) Uani 1 1 d . . .
H40 H 0.4057 0.4196 0.3557 0.066 Uiso 1 1 calc R . .
C41 C 0.4588(14) 0.5201(15) 0.3822(8) 0.078(7) Uani 1 1 d GD . .
C42 C 0.4189(11) 0.5033(13) 0.4143(10) 0.078(7) Uani 1 1 d G . .
C43 C 0.4283(12) 0.5254(15) 0.4581(9) 0.078(7) Uani 1 1 d G . .
H43 H 0.4011 0.5138 0.4800 0.093 Uiso 1 1 calc R . .
C44 C 0.4776(13) 0.5643(15) 0.4699(8) 0.078(7) Uani 1 1 d G . .
H44 H 0.4841 0.5794 0.4999 0.093 Uiso 1 1 calc R . .
C45 C 0.5175(11) 0.5812(14) 0.4379(10) 0.078(7) Uani 1 1 d G . .
H45 H 0.5512 0.6078 0.4459 0.093 Uiso 1 1 calc R . .
C46 C 0.5081(12) 0.5591(15) 0.3940(9) 0.078(7) Uani 1 1 d G . .
H46 H 0.5353 0.5706 0.3721 0.093 Uiso 1 1 calc R . .
C47 C 0.328(3) 0.437(2) 0.429(2) 0.073(16) Uani 1 1 d . . .
C48 C 0.2347(14) 0.3738(17) 0.4255(16) 0.106(9) Uani 1 1 d G . .
C49 C 0.2231(16) 0.3692(17) 0.4725(15) 0.106(9) Uani 1 1 d G . .
H49 H 0.2490 0.3899 0.4943 0.127 Uiso 1 1 calc R . .
C50 C 0.1735(18) 0.3342(19) 0.4875(12) 0.106(9) Uani 1 1 d GD . .
C51 C 0.1355(14) 0.3039(17) 0.4556(16) 0.106(9) Uani 1 1 d G . .
H51 H 0.1017 0.2801 0.4659 0.127 Uiso 1 1 calc R . .
C52 C 0.1472(16) 0.3086(17) 0.4087(15) 0.106(9) Uani 1 1 d GD . .
C53 C 0.1967(18) 0.3435(19) 0.3936(12) 0.106(9) Uani 1 1 d G . .
H53 H 0.2047 0.3466 0.3615 0.127 Uiso 1 1 calc R . .
C54 C 0.160(3) 0.330(3) 0.537(2) 0.13(3) Uani 1 1 d D . .
C55 C 0.105(3) 0.274(2) 0.375(3) 0.17(5) Uani 1 1 d D . .
C56 C 0.5094(16) 0.5868(15) 0.1299(15) 0.040(10) Uani 1 1 d U . .
H56A H 0.4774 0.5874 0.1373 0.049 Uiso 1 1 calc R . .
H56B H 0.5128 0.5863 0.0958 0.049 Uiso 1 1 calc R . .
C57 C 0.5568(17) 0.6346(17) 0.1508(15) 0.048(11) Uani 1 1 d . A .
H57 H 0.5522 0.6325 0.1851 0.058 Uiso 1 1 calc R . .
C58 C 0.5626(18) 0.6851(18) 0.1355(18) 0.057(13) Uani 1 1 d D . .
H58A H 0.5998 0.7102 0.1319 0.069 Uiso 0.81(3) 1 d PR A 1
H58B H 0.5464 0.6805 0.1046 0.069 Uiso 0.81(3) 1 d PR A 1
H58C H 0.5958 0.7137 0.1470 0.069 Uiso 0.19(3) 1 d PR A 2
H58D H 0.5629 0.6869 0.1012 0.069 Uiso 0.19(3) 1 d PR A 2
C61 C 0.6249(18) 0.6458(18) 0.0945(16) 0.055(12) Uani 1 1 d . . .
H61A H 0.6474 0.6837 0.0951 0.066 Uiso 1 1 calc R . .
H61B H 0.5971 0.6372 0.0716 0.066 Uiso 1 1 calc R . .
C62 C 0.6559(16) 0.6211(18) 0.0802(16) 0.052(12) Uani 1 1 d . . .
C63 C 0.693(2) 0.641(2) 0.0477(19) 0.074(16) Uani 1 1 d . . .
H63 H 0.7008 0.6724 0.0327 0.089 Uiso 1 1 calc R . .
C64 C 0.721(2) 0.617(2) 0.036(2) 0.071(15) Uani 1 1 d . . .
H64 H 0.7472 0.6308 0.0132 0.085 Uiso 1 1 calc R . .
C65 C 0.7087(19) 0.571(2) 0.0593(17) 0.060(13) Uani 1 1 d . . .
C66 C 0.6704(16) 0.5518(17) 0.0919(15) 0.043(10) Uani 1 1 d . . .
C67 C 0.6615(18) 0.510(2) 0.1164(15) 0.057(13) Uani 1 1 d . . .
H67 H 0.6361 0.4973 0.1401 0.068 Uiso 1 1 calc R . .
C68 C 0.6884(17) 0.4836(18) 0.1077(15) 0.048(11) Uani 1 1 d . . .
H68 H 0.6804 0.4532 0.1245 0.058 Uiso 1 1 calc R . .
C69 C 0.7269(16) 0.5026(17) 0.0743(14) 0.051(12) Uani 1 1 d D . .
C70 C 0.7382(19) 0.5465(18) 0.0497(16) 0.055(12) Uani 1 1 d D . .
H70 H 0.7648 0.5601 0.0272 0.066 Uiso 1 1 calc R . .
C71 C 0.7590(10) 0.4772(11) 0.0686(9) 0.046(11) Uani 1 1 d GD . .
C72 C 0.8126(10) 0.5058(9) 0.0692(9) 0.048(12) Uani 1 1 d G . .
C73 C 0.8413(8) 0.4818(11) 0.0607(10) 0.053(11) Uani 1 1 d GU . .
H73 H 0.8779 0.5013 0.0612 0.063 Uiso 1 1 calc R . .
C74 C 0.8164(11) 0.4291(12) 0.0516(10) 0.062(14) Uani 1 1 d G . .
H74 H 0.8360 0.4127 0.0457 0.074 Uiso 1 1 calc R . .
C75 C 0.7628(11) 0.4006(9) 0.0509(11) 0.068(15) Uani 1 1 d G . .
H75 H 0.7458 0.3646 0.0446 0.082 Uiso 1 1 calc R . .
C76 C 0.7341(8) 0.4246(10) 0.0594(10) 0.056(13) Uani 1 1 d G . .
H76 H 0.6975 0.4051 0.0590 0.068 Uiso 1 1 calc R . .
C77 C 0.877(2) 0.596(3) 0.0598(19) 0.069(14) Uani 1 1 d . E .
C78 C 0.930(4) 0.687(3) 0.060(4) 0.21(3) Uiso 0.49(4) 1 d PGD E 1
C79 C 0.950(4) 0.692(3) 0.016(4) 0.21(3) Uiso 0.49(4) 1 d PGD E 1
H79 H 0.9395 0.6619 -0.0026 0.253 Uiso 0.49(4) 1 calc PR E 1
C80 C 0.984(4) 0.740(3) -0.002(3) 0.21(3) Uiso 0.49(4) 1 d PGD E 1
C81 C 0.998(4) 0.784(3) 0.025(3) 0.21(3) Uiso 0.49(4) 1 d PGD E 1
H81 H 1.0216 0.8172 0.0133 0.253 Uiso 0.49(4) 1 calc PR E 1
C82 C 0.979(4) 0.779(3) 0.070(3) 0.21(3) Uiso 0.49(4) 1 d PGD E 1
C83 C 0.945(4) 0.730(4) 0.088(3) 0.21(3) Uiso 0.49(4) 1 d PGD E 1
H83 H 0.9316 0.7269 0.1180 0.253 Uiso 0.49(4) 1 calc PR E 1
C84 C 1.006(5) 0.745(5) -0.049(3) 0.21(3) Uiso 0.49(4) 1 d PD E 1
C85 C 0.994(5) 0.825(4) 0.099(4) 0.21(3) Uiso 0.49(4) 1 d PD E 1
F13 F 1.018(7) 0.708(6) -0.056(5) 0.30(3) Uiso 0.49(4) 1 d PD E 1
F14 F 1.051(6) 0.788(6) -0.053(6) 0.30(3) Uiso 0.49(4) 1 d PD E 1
F15 F 0.972(7) 0.736(8) -0.082(4) 0.30(3) Uiso 0.49(4) 1 d PD E 1
F16 F 0.993(8) 0.817(6) 0.144(4) 0.30(3) Uiso 0.49(4) 1 d PD E 1
F17 F 1.041(5) 0.863(5) 0.091(6) 0.30(3) Uiso 0.49(4) 1 d PD E 1
F18 F 0.964(6) 0.845(6) 0.094(6) 0.30(3) Uiso 0.49(4) 1 d PD E 1
C78' C 0.942(3) 0.688(3) 0.074(6) 0.21(3) Uiso 0.51(4) 1 d PGD . 2
C79' C 0.969(5) 0.706(5) 0.033(4) 0.21(3) Uiso 0.51(4) 1 d PGD . 2
H79' H 0.9561 0.6863 0.0056 0.253 Uiso 0.51(4) 1 calc PR E 2
C80' C 1.016(5) 0.752(5) 0.033(4) 0.21(3) Uiso 0.51(4) 1 d PGD . 2
C81' C 1.036(3) 0.780(3) 0.073(6) 0.21(3) Uiso 0.51(4) 1 d PGD . 2
H81' H 1.0679 0.8114 0.0726 0.253 Uiso 0.51(4) 1 calc PR E 2
C82' C 1.008(6) 0.762(6) 0.114(4) 0.21(3) Uiso 0.51(4) 1 d PGD . 2
C83' C 0.961(6) 0.716(6) 0.115(4) 0.21(3) Uiso 0.51(4) 1 d PGD . 2
H83' H 0.9427 0.7045 0.1431 0.253 Uiso 0.51(4) 1 calc PR E 2
C84' C 1.052(4) 0.773(5) -0.008(4) 0.21(3) Uiso 0.51(4) 1 d PD . 2
C85' C 1.030(5) 0.789(5) 0.159(4) 0.21(3) Uiso 0.51(4) 1 d PD . 2
F13' F 1.078(6) 0.749(7) -0.016(5) 0.30(3) Uiso 0.51(4) 1 d PD . 2
F14' F 1.087(6) 0.823(5) -0.004(6) 0.30(3) Uiso 0.51(4) 1 d PD . 2
F15' F 1.029(7) 0.772(9) -0.047(4) 0.30(3) Uiso 0.51(4) 1 d PD . 2
F16' F 1.030(7) 0.757(6) 0.191(4) 0.30(3) Uiso 0.51(4) 1 d PD . 2
F17' F 1.079(5) 0.825(6) 0.156(6) 0.30(3) Uiso 0.51(4) 1 d PD . 2
F18' F 1.006(7) 0.811(7) 0.178(5) 0.30(3) Uiso 0.51(4) 1 d PD . 2
C86 C 0.6434(19) 0.654(2) 0.1781(17) 0.062(13) Uani 1 1 d . . .
H86A H 0.6774 0.6613 0.1661 0.075 Uiso 1 1 calc R . .
H86B H 0.6459 0.6872 0.1867 0.075 Uiso 1 1 calc R . .
C87 C 0.6297(19) 0.620(2) 0.2192(18) 0.061(14) Uani 1 1 d . . .
C88 C 0.643(2) 0.642(2) 0.2649(18) 0.071(15) Uani 1 1 d . . .
H88 H 0.6616 0.6780 0.2695 0.085 Uiso 1 1 calc R . .
C89 C 0.628(2) 0.610(2) 0.3009(19) 0.068(15) Uani 1 1 d . . .
H89 H 0.6353 0.6240 0.3312 0.082 Uiso 1 1 calc R . .
C90 C 0.6034(17) 0.556(2) 0.2962(15) 0.053(12) Uani 1 1 d . . .
C91 C 0.5917(17) 0.5362(19) 0.2497(14) 0.048(11) Uani 1 1 d . . .
C92 C 0.5670(16) 0.4832(16) 0.2425(13) 0.041(10) Uani 1 1 d D . .
H92 H 0.5606 0.4704 0.2116 0.050 Uiso 1 1 calc R . .
C93 C 0.5516(16) 0.4488(19) 0.2786(14) 0.050(12) Uani 1 1 d D . .
H93 H 0.5340 0.4128 0.2728 0.060 Uiso 1 1 calc R . .
C94 C 0.5620(17) 0.4677(19) 0.3248(13) 0.051(12) Uani 1 1 d D . .
C95 C 0.589(2) 0.520(2) 0.3327(17) 0.061(14) Uani 1 1 d . . .
H95 H 0.5981 0.5328 0.3635 0.074 Uiso 1 1 calc R . .
C96 C 0.5442(12) 0.4289(12) 0.3634(9) 0.061(14) Uani 1 1 d GD . .
C97 C 0.5573(12) 0.3904(14) 0.3651(9) 0.062(14) Uani 1 1 d G . .
C98 C 0.5352(15) 0.3518(13) 0.3983(11) 0.073(16) Uani 1 1 d G . .
H98 H 0.5442 0.3255 0.3995 0.087 Uiso 1 1 calc R . .
C99 C 0.5001(15) 0.3516(14) 0.4299(11) 0.10(2) Uani 1 1 d G . .
H99 H 0.4850 0.3252 0.4526 0.115 Uiso 1 1 calc R . .
C100 C 0.4870(14) 0.3901(17) 0.4282(10) 0.10(2) Uani 1 1 d GD . .
H100 H 0.4630 0.3899 0.4498 0.118 Uiso 1 1 calc R . .
C101 C 0.5091(14) 0.4287(14) 0.3950(11) 0.069(15) Uani 1 1 d G . .
H101 H 0.5001 0.4550 0.3938 0.083 Uiso 1 1 calc R . .
C102 C 0.611(2) 0.358(2) 0.3308(15) 0.055(12) Uani 1 1 d . . .
C103 C 0.6887(10) 0.3562(10) 0.3046(10) 0.045(11) Uani 1 1 d G . .
C104 C 0.7415(10) 0.3804(8) 0.3127(9) 0.053(12) Uani 1 1 d G . .
H104 H 0.7587 0.4133 0.3272 0.064 Uiso 1 1 calc R . .
C105 C 0.7692(8) 0.3564(11) 0.2997(10) 0.050(11) Uani 1 1 d GD . .
C106 C 0.7440(12) 0.3083(11) 0.2786(10) 0.062(13) Uani 1 1 d G . .
H106 H 0.7629 0.2919 0.2697 0.075 Uiso 1 1 calc R . .
C107 C 0.6912(12) 0.2841(9) 0.2704(10) 0.061(13) Uani 1 1 d GD . .
C108 C 0.6636(8) 0.3080(10) 0.2835(10) 0.052(12) Uani 1 1 d G . .
H108 H 0.6275 0.2915 0.2779 0.063 Uiso 1 1 calc R . .
C109 C 0.8248(16) 0.3831(19) 0.3106(16) 0.055(12) Uani 1 1 d D . .
C110 C 0.667(3) 0.235(2) 0.244(2) 0.089(19) Uani 1 1 d D . .
N15 N 0.165(2) 0.679(2) 0.113(2) 0.090(15) Uani 1 1 d . . .
C111 C 0.171(3) 0.695(3) 0.078(3) 0.10(2) Uani 1 1 d . . .
C112 C 0.171(4) 0.717(3) 0.030(3) 0.13(3) Uani 1 1 d U . .
H11A H 0.1459 0.6887 0.0100 0.195 Uiso 1 1 calc R . .
H11B H 0.2051 0.7320 0.0165 0.195 Uiso 1 1 calc R . .
H11C H 0.1605 0.7431 0.0327 0.195 Uiso 1 1 calc R . .
N16 N 0.749(4) 0.755(4) 0.131(3) 0.11(4) Uani 0.65(10) 1 d PDU . .
C113 C 0.786(4) 0.759(4) 0.116(4) 0.10(3) Uani 0.65(10) 1 d PDU . .
C114 C 0.838(4) 0.774(5) 0.104(5) 0.12(4) Uani 0.65(10) 1 d PDU . .
H11D H 0.8379 0.7515 0.0792 0.182 Uiso 0.65(10) 1 calc PR . .
H11E H 0.8553 0.7692 0.1315 0.182 Uiso 0.65(10) 1 calc PR . .
H11F H 0.8570 0.8097 0.0944 0.182 Uiso 0.65(10) 1 calc PR . .

loop_
_atom_site_aniso_label
_atom_site_aniso_U_11
_atom_site_aniso_U_22
_atom_site_aniso_U_33
_atom_site_aniso_U_23
_atom_site_aniso_U_13
_atom_site_aniso_U_12
Cu1 0.042(3) 0.051(3) 0.041(3) -0.005(2) -0.006(2) 0.030(3)
Cu2 0.042(3) 0.049(3) 0.033(2) -0.007(2) -0.003(2) 0.030(3)
Cl1 0.097(12) 0.094(12) 0.089(10) -0.018(9) -0.021(9) 0.059(10)
Cl2 0.073(9) 0.073(9) 0.041(9) 0.003(5) -0.003(5) 0.033(11)
Cl3 0.11(3) 0.10(3) 0.07(2) -0.005(18) 0.001(19) 0.02(2)
S1 0.069(8) 0.056(7) 0.054(7) -0.014(6) -0.008(6) 0.043(7)
S2 0.078(11) 0.067(10) 0.089(11) -0.013(9) 0.008(9) 0.042(9)
C59 0.07(3) 0.06(3) 0.07(3) 0.00(2) 0.00(2) 0.04(2)
C60 0.10(5) 0.08(4) 0.09(4) -0.03(3) 0.01(4) 0.04(4)
S2' 0.078(11) 0.067(10) 0.089(11) -0.013(9) 0.008(9) 0.042(9)
C59' 0.07(3) 0.06(3) 0.07(3) 0.00(2) 0.00(2) 0.04(2)
C60' 0.10(5) 0.08(4) 0.09(4) -0.03(3) 0.01(4) 0.04(4)
F1 0.18(4) 0.17(4) 0.11(3) 0.04(3) -0.04(3) 0.04(3)
F2 0.14(3) 0.20(4) 0.15(4) 0.02(3) -0.01(3) 0.11(3)
F3 0.21(5) 0.19(4) 0.10(3) -0.03(3) 0.00(3) 0.09(4)
F4 0.22(5) 0.16(4) 0.28(6) 0.02(4) 0.00(4) 0.07(4)
F5 0.29(6) 0.17(5) 0.23(5) 0.00(4) -0.03(5) 0.09(4)
F6 0.22(5) 0.15(4) 0.24(5) 0.01(4) -0.05(4) 0.10(4)
F7 0.12(4) 0.29(9) 0.12(4) 0.02(4) 0.00(3) 0.07(5)
F8 0.29(9) 0.21(6) 0.14(4) 0.07(4) 0.06(5) 0.18(7)
F9 0.14(4) 0.26(7) 0.21(6) 0.10(5) 0.07(4) 0.15(5)
F10 0.14(4) 0.18(4) 0.17(4) 0.05(3) -0.01(3) 0.07(3)
F11 0.19(4) 0.16(4) 0.19(4) 0.03(4) 0.00(4) 0.07(4)
F12 0.19(5) 0.19(5) 0.18(4) -0.04(4) -0.03(4) 0.05(4)
F19 0.051(18) 0.12(3) 0.07(2) 0.001(18) 0.004(15) 0.034(18)
F20 0.08(2) 0.08(2) 0.09(2) 0.048(18) 0.031(17) 0.048(18)
F21 0.08(2) 0.09(2) 0.09(2) 0.017(18) 0.013(17) 0.056(19)
F22 0.15(4) 0.08(2) 0.13(3) -0.01(2) 0.03(3) 0.06(3)
F23 0.12(3) 0.07(2) 0.15(4) -0.02(2) 0.02(3) 0.02(2)
F24 0.19(4) 0.11(3) 0.14(3) -0.05(3) -0.06(3) 0.08(3)
O1 0.028(14) 0.061(18) 0.039(15) -0.008(13) -0.002(12) 0.032(14)
O2 0.06(2) 0.06(2) 0.050(18) 0.001(16) 0.011(15) 0.031(17)
O3 0.12(3) 0.12(3) 0.039(19) -0.01(2) -0.014(19) 0.08(3)
O4 0.034(15) 0.055(18) 0.036(13) -0.009(12) -0.004(12) 0.027(14)
O5 0.12(3) 0.12(3) 0.08(2) 0.02(2) 0.04(2) 0.08(3)
O6 0.05(2) 0.07(3) 0.07(2) 0.015(19) 0.002(16) 0.02(2)
O7 0.08(3) 0.06(2) 0.07(2) -0.005(18) -0.03(2) 0.02(2)
O8 0.16(5) 0.13(5) 0.13(5) -0.01(3) -0.05(4) 0.07(4)
O9 0.11(4) 0.14(4) 0.16(5) -0.02(4) 0.00(4) 0.08(3)
O10 0.12(4) 0.10(4) 0.11(4) 0.04(3) -0.01(3) 0.06(3)
O8' 0.16(5) 0.13(5) 0.13(5) -0.01(3) -0.05(4) 0.07(4)
O9' 0.11(4) 0.14(4) 0.16(5) -0.02(4) 0.00(4) 0.08(3)
O10' 0.12(4) 0.10(4) 0.11(4) 0.04(3) -0.01(3) 0.06(3)
O11 0.10(5) 0.10(5) 0.09(5) 0.01(4) -0.05(4) 0.04(4)
O12 0.10(6) 0.08(5) 0.06(4) -0.01(4) -0.01(4) 0.06(5)
O13 0.11(7) 0.06(5) 0.05(4) 0.01(4) 0.00(5) 0.04(4)
O14 0.14(9) 0.05(5) 0.12(7) 0.01(5) 0.05(7) 0.03(6)
O15 0.15(6) 0.16(7) 0.16(7) 0.00(5) 0.03(5) 0.07(5)
O16 0.18(7) 0.15(7) 0.15(6) -0.03(5) 0.02(5) 0.05(5)
O17 0.17(6) 0.17(6) 0.17(6) -0.01(3) 0.00(3) 0.08(4)
O18 0.13(6) 0.16(6) 0.11(5) 0.02(5) 0.01(5) 0.05(5)
N1 0.05(2) 0.04(2) 0.030(17) -0.003(15) 0.004(15) 0.031(18)
N2 0.034(18) 0.06(2) 0.032(17) 0.002(17) 0.002(14) 0.033(18)
N3 0.04(2) 0.06(3) 0.05(2) 0.007(19) 0.000(18) 0.02(2)
N4 0.06(3) 0.06(3) 0.08(3) 0.00(2) -0.01(2) 0.03(2)
N5 0.05(2) 0.06(2) 0.026(17) -0.001(16) 0.001(15) 0.04(2)
N6 0.09(3) 0.10(3) 0.029(19) -0.01(2) 0.00(2) 0.06(3)
N7 0.12(4) 0.07(3) 0.08(3) 0.00(3) -0.01(3) 0.05(3)
N8 0.04(2) 0.05(2) 0.05(2) -0.009(18) -0.007(17) 0.024(19)
N9 0.04(2) 0.07(3) 0.04(2) -0.008(19) -0.006(16) 0.03(2)
N10 0.04(2) 0.10(3) 0.034(19) -0.02(2) -0.001(18) 0.04(2)
N11 0.07(3) 0.08(4) 0.11(4) 0.03(3) 0.04(3) 0.02(3)
N12 0.04(2) 0.06(3) 0.05(2) -0.01(2) -0.017(17) 0.04(2)
N13 0.07(3) 0.07(3) 0.05(2) 0.01(2) 0.01(2) 0.05(2)
N14 0.05(2) 0.04(2) 0.06(2) 0.009(18) -0.001(19) 0.020(19)
C1 0.04(2) 0.05(3) 0.03(2) -0.010(19) -0.002(18) 0.03(2)
C2 0.06(3) 0.05(3) 0.04(2) -0.01(2) 0.00(2) 0.04(2)
C3 0.05(3) 0.07(3) 0.04(2) -0.01(2) 0.00(2) 0.04(2)
C4 0.07(3) 0.05(3) 0.06(3) -0.01(2) -0.01(2) 0.04(3)
C5 0.10(5) 0.10(4) 0.04(3) -0.01(3) -0.02(3) 0.08(4)
C6 0.05(2) 0.04(2) 0.04(2) -0.015(18) -0.008(18) 0.03(2)
C7 0.04(2) 0.05(3) 0.03(2) -0.003(19) 0.004(18) 0.03(2)
C8 0.05(3) 0.07(3) 0.03(2) -0.01(2) -0.001(19) 0.04(2)
C9 0.04(2) 0.07(3) 0.020(19) 0.002(19) -0.003(17) 0.03(2)
C10 0.04(2) 0.05(2) 0.016(17) 0.002(17) 0.006(16) 0.03(2)
C11 0.04(2) 0.06(3) 0.03(2) 0.01(2) -0.003(18) 0.03(2)
C12 0.03(2) 0.05(3) 0.03(2) 0.005(18) 0.005(17) 0.02(2)
C13 0.04(2) 0.04(2) 0.025(19) -0.011(16) 0.006(17) 0.017(19)
C14 0.04(2) 0.04(2) 0.03(2) 0.004(18) 0.008(19) 0.02(2)
C15 0.03(2) 0.06(3) 0.03(2) 0.00(2) 0.007(17) 0.02(2)
C16 0.03(2) 0.07(3) 0.04(2) 0.00(2) -0.002(19) 0.04(2)
C17 0.04(3) 0.06(3) 0.04(2) 0.00(2) 0.01(2) 0.03(2)
C18 0.02(2) 0.06(3) 0.05(3) 0.00(2) -0.001(19) 0.01(2)
C19 0.06(3) 0.08(4) 0.05(3) 0.01(2) 0.01(2) 0.06(3)
C20 0.04(3) 0.08(4) 0.05(3) 0.00(3) 0.01(2) 0.04(3)
C21 0.05(3) 0.05(3) 0.04(2) 0.00(2) 0.01(2) 0.03(2)
C22 0.04(3) 0.06(3) 0.06(3) 0.00(3) 0.01(2) 0.03(3)
C23 0.086(18) 0.085(17) 0.11(2) -0.023(15) -0.007(16) 0.046(16)
C24 0.086(18) 0.085(17) 0.11(2) -0.023(15) -0.007(16) 0.046(16)
C25 0.086(18) 0.085(17) 0.11(2) -0.023(15) -0.007(16) 0.046(16)
C26 0.086(18) 0.085(17) 0.11(2) -0.023(15) -0.007(16) 0.046(16)
C27 0.086(18) 0.085(17) 0.11(2) -0.023(15) -0.007(16) 0.046(16)
C28 0.086(18) 0.085(17) 0.11(2) -0.023(15) -0.007(16) 0.046(16)
C29 0.15(8) 0.21(10) 0.03(3) -0.02(5) -0.01(4) 0.12(8)
C30 0.14(7) 0.11(6) 0.17(8) -0.03(6) -0.02(6) 0.03(6)
C31 0.06(3) 0.05(3) 0.04(2) -0.01(2) 0.00(2) 0.03(2)
C32 0.05(2) 0.05(3) 0.04(2) 0.00(2) 0.00(2) 0.03(2)
C33 0.08(4) 0.05(3) 0.06(3) 0.00(2) 0.01(3) 0.04(3)
C34 0.08(4) 0.09(4) 0.03(2) 0.02(2) 0.01(2) 0.06(3)
C35 0.08(3) 0.05(3) 0.04(3) 0.00(2) 0.00(2) 0.04(3)
C36 0.04(2) 0.06(3) 0.03(2) -0.01(2) -0.010(17) 0.02(2)
C37 0.04(2) 0.06(3) 0.04(2) 0.00(2) -0.009(19) 0.04(2)
C38 0.06(3) 0.07(3) 0.05(3) -0.03(3) -0.03(2) 0.05(3)
C39 0.07(3) 0.09(4) 0.03(2) 0.00(3) -0.01(2) 0.06(3)
C40 0.08(3) 0.08(4) 0.03(2) 0.01(2) 0.00(2) 0.06(3)
C41 0.098(18) 0.12(2) 0.046(11) -0.028(12) -0.024(11) 0.078(17)
C42 0.098(18) 0.12(2) 0.046(11) -0.028(12) -0.024(11) 0.078(17)
C43 0.098(18) 0.12(2) 0.046(11) -0.028(12) -0.024(11) 0.078(17)
C44 0.098(18) 0.12(2) 0.046(11) -0.028(12) -0.024(11) 0.078(17)
C45 0.098(18) 0.12(2) 0.046(11) -0.028(12) -0.024(11) 0.078(17)
C46 0.098(18) 0.12(2) 0.046(11) -0.028(12) -0.024(11) 0.078(17)
C47 0.10(5) 0.07(4) 0.07(4) -0.03(3) -0.03(4) 0.06(4)
C48 0.10(2) 0.10(2) 0.12(2) 0.027(19) -0.010(17) 0.051(18)
C49 0.10(2) 0.10(2) 0.12(2) 0.027(19) -0.010(17) 0.051(18)
C50 0.10(2) 0.10(2) 0.12(2) 0.027(19) -0.010(17) 0.051(18)
C51 0.10(2) 0.10(2) 0.12(2) 0.027(19) -0.010(17) 0.051(18)
C52 0.10(2) 0.10(2) 0.12(2) 0.027(19) -0.010(17) 0.051(18)
C53 0.10(2) 0.10(2) 0.12(2) 0.027(19) -0.010(17) 0.051(18)
C54 0.15(9) 0.13(8) 0.14(8) 0.05(7) 0.05(7) 0.09(7)
C55 0.14(9) 0.06(5) 0.29(16) 0.03(7) 0.06(10) 0.03(6)
C56 0.05(2) 0.036(19) 0.05(2) -0.011(16) -0.008(16) 0.030(16)
C57 0.05(3) 0.05(3) 0.06(3) -0.01(2) -0.01(2) 0.04(2)
C58 0.05(3) 0.05(3) 0.08(3) 0.00(2) -0.01(2) 0.03(2)
C61 0.04(3) 0.04(3) 0.07(3) 0.00(2) -0.02(2) 0.02(2)
C62 0.03(2) 0.05(3) 0.06(3) 0.01(2) 0.00(2) 0.02(2)
C63 0.08(4) 0.07(4) 0.07(3) 0.02(3) 0.00(3) 0.03(3)
C64 0.06(3) 0.07(4) 0.09(4) 0.02(3) 0.02(3) 0.04(3)
C65 0.05(3) 0.07(4) 0.06(3) 0.00(3) 0.00(2) 0.03(3)
C66 0.04(2) 0.05(3) 0.05(2) 0.01(2) 0.00(2) 0.02(2)
C67 0.05(3) 0.08(4) 0.04(2) -0.01(2) -0.01(2) 0.03(3)
C68 0.06(3) 0.06(3) 0.04(2) 0.00(2) 0.00(2) 0.04(2)
C69 0.04(3) 0.07(3) 0.04(2) -0.02(2) -0.01(2) 0.02(2)
C70 0.05(3) 0.07(3) 0.05(3) 0.00(3) 0.01(2) 0.04(3)
C71 0.05(3) 0.08(3) 0.03(2) -0.02(2) -0.013(19) 0.05(3)
C72 0.06(3) 0.09(4) 0.021(19) -0.02(2) -0.01(2) 0.05(3)
C73 0.05(2) 0.07(2) 0.04(2) -0.008(18) -0.001(17) 0.032(19)
C74 0.06(3) 0.11(5) 0.05(3) -0.01(3) 0.00(2) 0.07(3)
C75 0.09(4) 0.09(4) 0.06(3) -0.03(3) -0.02(3) 0.07(4)
C76 0.05(3) 0.08(4) 0.05(3) -0.02(3) -0.02(2) 0.04(3)
C77 0.07(4) 0.09(4) 0.06(3) 0.01(3) 0.02(3) 0.05(4)
C86 0.05(3) 0.07(3) 0.07(3) -0.01(3) -0.02(3) 0.03(3)
C87 0.05(3) 0.06(3) 0.07(3) -0.03(3) -0.04(3) 0.04(3)
C88 0.09(4) 0.07(4) 0.06(3) -0.01(3) -0.04(3) 0.05(3)
C89 0.07(3) 0.08(4) 0.07(3) -0.04(3) -0.04(3) 0.04(3)
C90 0.05(3) 0.08(4) 0.04(3) -0.01(3) -0.02(2) 0.04(3)
C91 0.05(3) 0.07(3) 0.04(2) -0.01(2) 0.00(2) 0.05(3)
C92 0.05(3) 0.05(3) 0.04(2) -0.01(2) -0.01(2) 0.03(2)
C93 0.04(3) 0.07(3) 0.05(3) 0.00(2) 0.00(2) 0.04(2)
C94 0.05(3) 0.09(4) 0.03(2) 0.00(2) 0.00(2) 0.05(3)
C95 0.06(3) 0.08(4) 0.06(3) -0.02(3) -0.03(3) 0.05(3)
C96 0.06(3) 0.09(4) 0.04(2) 0.00(2) -0.02(2) 0.04(3)
C97 0.06(3) 0.10(4) 0.05(3) -0.01(3) -0.02(3) 0.06(3)
C98 0.10(4) 0.10(4) 0.04(3) 0.03(3) 0.03(3) 0.07(4)
C99 0.12(6) 0.12(6) 0.06(4) 0.03(4) 0.02(4) 0.07(5)
C100 0.10(5) 0.20(8) 0.03(3) 0.00(4) 0.00(3) 0.10(5)
C101 0.09(4) 0.12(5) 0.03(2) 0.01(3) 0.01(3) 0.07(4)
C102 0.06(3) 0.07(4) 0.04(2) 0.01(2) 0.00(2) 0.03(3)
C103 0.06(3) 0.05(3) 0.04(2) 0.00(2) 0.00(2) 0.04(3)
C104 0.06(3) 0.05(3) 0.05(3) 0.00(2) 0.00(2) 0.02(2)
C105 0.07(3) 0.06(3) 0.03(2) 0.01(2) 0.01(2) 0.04(3)
C106 0.09(4) 0.06(3) 0.05(3) 0.00(2) 0.01(3) 0.05(3)
C107 0.10(4) 0.05(3) 0.04(3) -0.01(2) -0.01(3) 0.04(3)
C108 0.05(3) 0.04(3) 0.06(3) 0.01(2) 0.00(2) 0.02(2)
C109 0.06(3) 0.07(3) 0.04(3) 0.00(3) 0.01(2) 0.04(3)
C110 0.12(6) 0.08(5) 0.08(4) -0.01(4) -0.03(4) 0.06(5)
N15 0.10(4) 0.10(4) 0.08(3) 0.01(3) -0.01(3) 0.06(3)
C111 0.13(6) 0.12(6) 0.07(4) 0.01(4) 0.02(4) 0.08(5)
C112 0.15(5) 0.12(5) 0.13(5) 0.00(4) -0.01(4) 0.07(4)
N16 0.12(6) 0.09(5) 0.13(6) -0.01(4) 0.01(4) 0.05(4)
C113 0.09(4) 0.09(4) 0.10(4) 0.00(3) 0.01(3) 0.04(3)
C114 0.13(6) 0.12(6) 0.13(7) 0.01(5) 0.01(5) 0.07(5)

loop_
_atom_type_symbol
_atom_type_description
_atom_type_scat_dispersion_real
_atom_type_scat_dispersion_imag
_atom_type_scat_source
C C 0.0033 0.0016 'International Tables Vol C Tables 4.2.6.8 and 6.1.1.4'
H H 0.0000 0.0000 'International Tables Vol C Tables 4.2.6.8 and 6.1.1.4'
N N 0.0061 0.0033 'International Tables Vol C Tables 4.2.6.8 and 6.1.1.4'
O O 0.0106 0.0060 'International Tables Vol C Tables 4.2.6.8 and 6.1.1.4'
F F 0.0171 0.0103 'International Tables Vol C Tables 4.2.6.8 and 6.1.1.4'
S S 0.1246 0.1234 'International Tables Vol C Tables 4.2.6.8 and 6.1.1.4'
Cl Cl 0.1484 0.1585 'International Tables Vol C Tables 4.2.6.8 and 6.1.1.4'
Cu Cu 0.3201 1.2651 'International Tables Vol C Tables 4.2.6.8 and 6.1.1.4'

loop_
_geom_angle_atom_site_label_1
_geom_angle_atom_site_label_2
_geom_angle_atom_site_label_3
_geom_angle
_geom_angle_site_symmetry_1
_geom_angle_site_symmetry_3
O1 Cu1 O4 82.2(11) . .
O1 Cu1 N8 166.1(13) . .
O4 Cu1 N8 84.5(13) . .
O1 Cu1 N9 108.9(14) . .
O4 Cu1 N9 152.5(13) . .
N8 Cu1 N9 81.4(16) . .
O1 Cu1 N12 105.1(13) . .
O4 Cu1 N12 97.8(11) . .
N8 Cu1 N12 80.7(14) . .
N9 Cu1 N12 103.0(13) . .
N12 Cu1 Cu2 110.5(10) . .
O4 Cu2 O1 82.3(11) . .
O4 Cu2 N2 107.5(13) . .
O1 Cu2 N2 152.4(11) . .
O4 Cu2 N1 166.8(12) . .
O1 Cu2 N1 85.5(12) . .
N2 Cu2 N1 81.4(14) . .
O4 Cu2 N5 106.8(12) . .
O1 Cu2 N5 102.7(11) . .
N2 Cu2 N5 99.0(12) . .
N1 Cu2 N5 80.8(12) . .
O4 Cu2 Cu1 42.3(8) . .
O10' Cl1 O9' 113(4) . .
O8 Cl1 O10 111(4) . .
O8 Cl1 O9 110(4) . .
O10 Cl1 O9 109(4) . .
O10' Cl1 O7 111(3) . .
O9' Cl1 O7 111(3) . .
O8 Cl1 O7 111(4) . .
O10 Cl1 O7 108(4) . .
O9 Cl1 O7 108(4) . .
O10' Cl1 O8' 108(4) . .
O9' Cl1 O8' 109(4) . .
O7 Cl1 O8' 105(3) . .
O11 Cl2 O12 118(6) 6 6
O11 Cl2 O12 118(6) . .
O11 Cl2 O14 111(5) 6 .
O11 Cl2 O14 112(4) . .
O12 Cl2 O14 110(4) . .
O11 Cl2 O14 112(4) 6 6
O11 Cl2 O14 111(5) . 6
O12 Cl2 O14 110(4) 6 6
O11 Cl2 O13 107(3) 6 6
O12 Cl2 O13 105(3) 6 6
O14 Cl2 O13 104(3) 6 6
O11 Cl2 O13 107(3) . .
O12 Cl2 O13 105(3) . .
O14 Cl2 O13 104(3) . .
O13 Cl2 O13 105(6) 6 .
O18 Cl3 O16 112(5) . .
O18 Cl3 O17 111(4) . .
O16 Cl3 O17 109(4) . .
O18 Cl3 O15 110(4) . .
O16 Cl3 O15 107(4) . .
O17 Cl3 O15 108(4) . .
C4 S1 C5 98(2) . .
C59 S2 C60 98(3) . .
C58 C59 S2 111(4) . .
C58 C59 H59A 109.3 . .
S2 C59 H59A 109.3 . .
C58 C59 H59B 109.3 . .
S2 C59 H59B 109.3 . .
H59A C59 H59B 108.0 . .
S2 C60 H60A 109.5 . .
S2 C60 H60B 109.5 . .
H60A C60 H60B 109.5 . .
S2 C60 H60C 109.5 . .
H60A C60 H60C 109.5 . .
H60B C60 H60C 109.5 . .
C60' S2' C59' 98(6) . .
C58 C59' S2' 122(8) . .
C58 C59' H59C 106.8 . .
S2' C59' H59C 106.8 . .
C58 C59' H59D 106.8 . .
S2' C59' H59D 106.8 . .
H59C C59' H59D 106.7 . .
S2' C60' H60D 109.5 . .
S2' C60' H60E 109.5 . .
H60D C60' H60E 109.5 . .
S2' C60' H60F 109.5 . .
H60D C60' H60F 109.5 . .
H60E C60' H60F 109.5 . .
C1 O1 Cu1 135(2) . .
C1 O1 Cu2 106(2) . .
Cu1 O1 Cu2 97.5(12) . .
C56 O4 Cu2 133(2) . .
C56 O4 Cu1 107(2) . .
Cu2 O4 Cu1 96.8(12) . .
C31 N1 C6 109(3) . .
C31 N1 C2 115(3) . .
C6 N1 C2 114(3) . .
C31 N1 Cu2 110(2) . .
C6 N1 Cu2 101(2) . .
C2 N1 Cu2 105(2) . .
C7 N2 C11 118(3) . .
C7 N2 Cu2 111(2) . .
C11 N2 Cu2 131(3) . .
C22 N3 C17 121(4) . .
C22 N3 H3N 119.5 . .
C17 N3 H3N 119.5 . .
C22 N4 C23 126(4) . .
C22 N4 H4N 117.0 . .
C23 N4 H4N 117.0 . .
C32 N5 C36 119(4) . .
C32 N5 Cu2 111(2) . .
C36 N5 Cu2 130(3) . .
C47 N6 C42 128(4) . .
C47 N6 H6N 116.2 . .
C42 N6 H6N 116.2 . .
C47 N7 C48 131(5) . .
C47 N7 H7N 114.6 . .
C48 N7 H7N 114.6 . .
C61 N8 C57 114(3) . .
C61 N8 C86 110(4) . .
C57 N8 C86 109(3) . .
C61 N8 Cu1 105(3) . .
C57 N8 Cu1 108(3) . .
C86 N8 Cu1 110(3) . .
C62 N9 C66 119(4) . .
C62 N9 Cu1 110(3) . .
C66 N9 Cu1 130(3) . .
C77 N10 C72 127(4) . .
C77 N10 H10 116.6 . .
C72 N10 H10 116.6 . .
C77 N11 C78 122(7) . .
C77 N11 C78' 132(8) . .
C77 N11 H11N 119.0 . .
C78 N11 H11N 119.0 . .
C78' N11 H11N 105.6 . .
C87 N12 C91 120(4) . .
C87 N12 Cu1 109(3) . .
C91 N12 Cu1 129(3) . .
C97 N13 C102 126(4) . .
C97 N13 H13N 116.8 . .
C102 N13 H13N 116.8 . .
C103 N14 C102 126(4) . .
C103 N14 H14N 116.9 . .
C102 N14 H14N 116.9 . .
O1 C1 C2 109(3) . .
O1 C1 H1A 109.9 . .
C2 C1 H1A 109.9 . .
O1 C1 H1B 109.9 . .
C2 C1 H1B 109.9 . .
H1A C1 H1B 108.3 . .
C1 C2 N1 110(3) . .
C1 C2 C3 114(3) . .
N1 C2 C3 113(3) . .
C1 C2 H2 106.3 . .
N1 C2 H2 106.3 . .
C3 C2 H2 106.3 . .
C4 C3 C2 112(3) . .
C4 C3 H3A 109.3 . .
C2 C3 H3A 109.3 . .
C4 C3 H3B 109.3 . .
C2 C3 H3B 109.3 . .
H3A C3 H3B 108.0 . .
C3 C4 S1 110(3) . .
C3 C4 H4A 109.6 . .
S1 C4 H4A 109.6 . .
C3 C4 H4B 109.6 . .
S1 C4 H4B 109.6 . .
H4A C4 H4B 108.1 . .
S1 C5 H5A 109.5 . .
S1 C5 H5B 109.5 . .
H5A C5 H5B 109.5 . .
S1 C5 H5C 109.5 . .
H5A C5 H5C 109.5 . .
H5B C5 H5C 109.5 . .
C7 C6 N1 112(3) . .
C7 C6 H6A 109.2 . .
N1 C6 H6A 109.2 . .
C7 C6 H6B 109.2 . .
N1 C6 H6B 109.2 . .
H6A C6 H6B 107.9 . .
N2 C7 C8 122(4) . .
N2 C7 C6 114(3) . .
C8 C7 C6 124(4) . .
C9 C8 C7 121(4) . .
C9 C8 H8 119.6 . .
C7 C8 H8 119.6 . .
C8 C9 C10 120(4) . .
C8 C9 H9 120.0 . .
C10 C9 H9 120.0 . .
C11 C10 C15 120(4) . .
C11 C10 C9 117(4) . .
C15 C10 C9 122(4) . .
C10 C11 N2 122(4) . .
C10 C11 C12 120(4) . .
N2 C11 C12 118(3) . .
C13 C12 C11 119(4) . .
C13 C12 H12 120.6 . .
C11 C12 H12 120.6 . .
C12 C13 C14 123(3) . .
C12 C13 H13 118.3 . .
C14 C13 H13 118.3 . .
C13 C14 C15 117(3) . .
C13 C14 C16 122(3) . .
C15 C14 C16 121(3) . .
C10 C15 C14 121(4) . .
C10 C15 H15 119.5 . .
C14 C15 H15 119.5 . .
C17 C16 C21 120.0 . .
C17 C16 C14 124(2) . .
C21 C16 C14 116(2) . .
C18 C17 C16 120.0 . .
C18 C17 N3 118(2) . .
C16 C17 N3 121(2) . .
C19 C18 C17 120.0 . .
C19 C18 H18 120.0 . .
C17 C18 H18 120.0 . .
C18 C19 C20 120.0 . .
C18 C19 H19 120.0 . .
C20 C19 H19 120.0 . .
C21 C20 C19 120.0 . .
C21 C20 H20 120.0 . .
C19 C20 H20 120.0 . .
C20 C21 C16 120.0 . .
C20 C21 H21 120.0 . .
C16 C21 H21 120.0 . .
O2 C22 N3 124(5) . .
O2 C22 N4 124(5) . .
N3 C22 N4 112(4) . .
C24 C23 C28 120.0 . .
C24 C23 N4 125(3) . .
C28 C23 N4 115(3) . .
C23 C24 C25 120.0 . .
C23 C24 H24 120.0 . .
C25 C24 H24 120.0 . .
C26 C25 C24 120.0 . .
C26 C25 C29 120(4) . .
C24 C25 C29 120(4) . .
C25 C26 C27 120.0 . .
C25 C26 H26 120.0 . .
C27 C26 H26 120.0 . .
C28 C27 C26 120.0 . .
C28 C27 C30 116(4) . .
C26 C27 C30 124(4) . .
C27 C28 C23 120.0 . .
C27 C28 H28 120.0 . .
C23 C28 H28 120.0 . .
F1 C29 F3 110(6) . .
F1 C29 F2 103(6) . .
F3 C29 F2 100(6) . .
F1 C29 C25 114(5) . .
F3 C29 C25 114(5) . .
F2 C29 C25 114(5) . .
F5 C30 F6 105(8) . .
F5 C30 F4 101(8) . .
F6 C30 F4 98(8) . .
F5 C30 C27 114(7) . .
F6 C30 C27 118(7) . .
F4 C30 C27 118(7) . .
N1 C31 C32 113(3) . .
N1 C31 H31A 109.1 . .
C32 C31 H31A 109.1 . .
N1 C31 H31B 109.1 . .
C32 C31 H31B 109.1 . .
H31A C31 H31B 107.8 . .
N5 C32 C33 123(4) . .
N5 C32 C31 117(4) . .
C33 C32 C31 120(4) . .
C34 C33 C32 119(5) . .
C34 C33 H33 120.6 . .
C32 C33 H33 120.6 . .
C33 C34 C35 121(4) . .
C33 C34 H34 119.6 . .
C35 C34 H34 119.6 . .
C40 C35 C36 123(4) . .
C40 C35 C34 122(4) . .
C36 C35 C34 116(4) . .
N5 C36 C35 122(4) . .
N5 C36 C37 120(4) . .
C35 C36 C37 118(4) . .
C38 C37 C36 119(4) . .
C38 C37 H37 120.4 . .
C36 C37 H37 120.4 . .
C39 C38 C37 122(5) . .
C39 C38 H38 118.9 . .
C37 C38 H38 118.9 . .
C38 C39 C40 119(4) . .
C38 C39 C41 120(4) . .
C40 C39 C41 120(4) . .
C35 C40 C39 118(4) . .
C35 C40 H40 121.0 . .
C39 C40 H40 121.0 . .
C42 C41 C46 120.0 . .
C42 C41 C39 122(3) . .
C46 C41 C39 118(3) . .
C41 C42 C43 120.0 . .
C41 C42 N6 120(3) . .
C43 C42 N6 120(3) . .
C44 C43 C42 120.0 . .
C44 C43 H43 120.0 . .
C42 C43 H43 120.0 . .
C43 C44 C45 120.0 . .
C43 C44 H44 120.0 . .
C45 C44 H44 120.0 . .
C46 C45 C44 120.0 . .
C46 C45 H45 120.0 . .
C44 C45 H45 120.0 . .
C45 C46 C41 120.0 . .
C45 C46 H46 120.0 . .
C41 C46 H46 120.0 . .
O3 C47 N6 125(5) . .
O3 C47 N7 119(6) . .
N6 C47 N7 117(5) . .
N7 C48 C49 124(4) . .
N7 C48 C53 116(4) . .
C49 C48 C53 120.0 . .
C50 C49 C48 120.0 . .
C50 C49 H49 120.0 . .
C48 C49 H49 120.0 . .
C49 C50 C51 120.0 . .
C49 C50 C54 120(4) . .
C51 C50 C54 120(4) . .
C52 C51 C50 120.0 . .
C52 C51 H51 120.0 . .
C50 C51 H51 120.0 . .
C51 C52 C53 120.0 . .
C51 C52 C55 118(5) . .
C53 C52 C55 122(5) . .
C52 C53 C48 120.0 . .
C52 C53 H53 120.0 . .
C48 C53 H53 120.0 . .
F9 C54 F8 107(6) . .
F9 C54 F7 106(6) . .
F8 C54 F7 105(7) . .
F9 C54 C50 112(6) . .
F8 C54 C50 113(5) . .
F7 C54 C50 113(6) . .
F10 C55 F11 106(7) . .
F10 C55 F12 110(8) . .
F11 C55 F12 106(7) . .
F10 C55 C52 110(6) . .
F11 C55 C52 112(6) . .
F12 C55 C52 113(6) . .
O4 C56 C57 107(3) . .
O4 C56 H56A 110.4 . .
C57 C56 H56A 110.4 . .
O4 C56 H56B 110.4 . .
C57 C56 H56B 110.4 . .
H56A C56 H56B 108.6 . .
C58 C57 N8 115(4) . .
C58 C57 C56 114(4) . .
N8 C57 C56 105(3) . .
C58 C57 H57 107.2 . .
N8 C57 H57 107.2 . .
C56 C57 H57 107.2 . .
C57 C58 C59 115(4) . .
C57 C58 C59' 109(10) . .
C57 C58 H58A 108.2 . .
C59 C58 H58A 108.1 . .
C57 C58 H58B 108.8 . .
C59 C58 H58B 108.9 . .
H58A C58 H58B 107.4 . .
C57 C58 H58C 109.4 . .
C59' C58 H58C 110.8 . .
C57 C58 H58D 109.9 . .
C59' C58 H58D 109.3 . .
H58C C58 H58D 108.0 . .
N8 C61 C62 110(4) . .
N8 C61 H61A 109.6 . .
C62 C61 H61A 109.6 . .
N8 C61 H61B 109.6 . .
C62 C61 H61B 109.6 . .
H61A C61 H61B 108.1 . .
C63 C62 N9 122(4) . .
C63 C62 C61 123(5) . .
N9 C62 C61 115(4) . .
C62 C63 C64 121(5) . .
C62 C63 H63 119.6 . .
C64 C63 H63 119.6 . .
C63 C64 C65 118(5) . .
C63 C64 H64 121.0 . .
C65 C64 H64 121.0 . .
C66 C65 C64 119(4) . .
C66 C65 C70 122(5) . .
C64 C65 C70 119(4) . .
C67 C66 C65 118(4) . .
C67 C66 N9 119(4) . .
C65 C66 N9 122(4) . .
C66 C67 C68 122(4) . .
C66 C67 H67 119.1 . .
C68 C67 H67 119.1 . .
C69 C68 C67 119(4) . .
C69 C68 H68 120.3 . .
C67 C68 H68 120.3 . .
C70 C69 C68 120(4) . .
C70 C69 C71 121(4) . .
C68 C69 C71 119(4) . .
C69 C70 C65 118(4) . .
C69 C70 H70 121.1 . .
C65 C70 H70 121.1 . .
C72 C71 C76 120.0 . .
C72 C71 C69 121(2) . .
C76 C71 C69 119(2) . .
N10 C72 C73 117(2) . .
N10 C72 C71 122(2) . .
C73 C72 C71 120.0 . .
C72 C73 C74 120.0 . .
C72 C73 H73 120.0 . .
C74 C73 H73 120.0 . .
C75 C74 C73 120.0 . .
C75 C74 H74 120.0 . .
C73 C74 H74 120.0 . .
C76 C75 C74 120.0 . .
C76 C75 H75 120.0 . .
C74 C75 H75 120.0 . .
C75 C76 C71 120.0 . .
C75 C76 H76 120.0 . .
C71 C76 H76 120.0 . .
O5 C77 N11 123(6) . .
O5 C77 N10 123(6) . .
N11 C77 N10 113(5) . .
C79 C78 C83 120.0 . .
C79 C78 N11 125(7) . .
C83 C78 N11 115(7) . .
C80 C79 C78 120.0 . .
C80 C79 H79 120.0 . .
C78 C79 H79 120.0 . .
C79 C80 C81 120.0 . .
C79 C80 C84 119(3) . .
C81 C80 C84 121(3) . .
C82 C81 C80 120.0 . .
C82 C81 H81 120.0 . .
C80 C81 H81 120.0 . .
C83 C82 C81 120.0 . .
C83 C82 C85 119(3) . .
C81 C82 C85 121(3) . .
C82 C83 C78 120.0 . .
C82 C83 H83 120.0 . .
C78 C83 H83 120.0 . .
F14 C84 F15 115(10) . .
F14 C84 F13 103(6) . .
F15 C84 F13 103(6) . .
F14 C84 C80 111(5) . .
F15 C84 C80 112(6) . .
F13 C84 C80 112(6) . .
F17 C85 F16 105(5) . .
F17 C85 F18 105(5) . .
F16 C85 F18 104(5) . .
F17 C85 C82 113(5) . .
F16 C85 C82 115(5) . .
F18 C85 C82 114(5) . .
C79' C78' C83' 120.00(6) . .
C79' C78' N11 127(10) . .
C83' C78' N11 113(10) . .
C78' C79' C80' 120.00(7) . .
C78' C79' H79' 120.0 . .
C80' C79' H79' 120.0 . .
C79' C80' C81' 120.00(11) . .
C79' C80' C84' 126(10) . .
C81' C80' C84' 114(10) . .
C82' C81' C80' 120.0 . .
C82' C81' H81' 120.0 . .
C80' C81' H81' 120.0 . .
C81' C82' C83' 120.00(10) . .
C81' C82' C85' 121(10) . .
C83' C82' C85' 119(10) . .
C82' C83' C78' 120.00(9) . .
C82' C83' H83' 120.0 . .
C78' C83' H83' 120.0 . .
F13' C84' F14' 106(6) . .
F13' C84' F15' 106(6) . .
F14' C84' F15' 102(10) . .
F13' C84' C80' 113(6) . .
F14' C84' C80' 114(6) . .
F15' C84' C80' 114(6) . .
F18' C85' F17' 107(6) . .
F18' C85' F16' 105(6) . .
F17' C85' F16' 104(5) . .
F18' C85' C82' 115(5) . .
F17' C85' C82' 113(6) . .
F16' C85' C82' 112(5) . .
C87 C86 N8 110(4) . .
C87 C86 H86A 109.7 . .
N8 C86 H86A 109.7 . .
C87 C86 H86B 109.7 . .
N8 C86 H86B 109.7 . .
H86A C86 H86B 108.2 . .
N12 C87 C88 121(5) . .
N12 C87 C86 118(4) . .
C88 C87 C86 121(5) . .
C89 C88 C87 119(5) . .
C89 C88 H88 120.6 . .
C87 C88 H88 120.6 . .
C88 C89 C90 123(5) . .
C88 C89 H89 118.5 . .
C90 C89 H89 118.5 . .
C95 C90 C89 125(4) . .
C95 C90 C91 119(5) . .
C89 C90 C91 116(4) . .
N12 C91 C92 119(4) . .
N12 C91 C90 122(4) . .
C92 C91 C90 119(4) . .
C93 C92 C91 122(4) . .
C93 C92 H92 119.1 . .
C91 C92 H92 119.1 . .
C92 C93 C94 119(4) . .
C92 C93 H93 120.3 . .
C94 C93 H93 120.3 . .
C95 C94 C93 120(4) . .
C95 C94 C96 123(4) . .
C93 C94 C96 118(4) . .
C94 C95 C90 121(4) . .
C94 C95 H95 119.4 . .
C90 C95 H95 119.4 . .
C97 C96 C101 120.0 . .
C97 C96 C94 122(3) . .
C101 C96 C94 118(3) . .
N13 C97 C96 118(3) . .
N13 C97 C98 121(3) . .
C96 C97 C98 120.0 . .
C99 C98 C97 120.0 . .
C99 C98 H98 120.0 . .
C97 C98 H98 120.0 . .
C100 C99 C98 120.0 . .
C100 C99 H99 120.0 . .
C98 C99 H99 120.0 . .
C99 C100 C101 120.0 . .
C99 C100 H100 120.0 . .
C101 C100 H100 120.0 . .
C100 C101 C96 120.0 . .
C100 C101 H101 120.0 . .
C96 C101 H101 120.0 . .
O6 C102 N13 126(5) . .
O6 C102 N14 123(5) . .
N13 C102 N14 112(5) . .
N14 C103 C104 119(2) . .
N14 C103 C108 121(2) . .
C104 C103 C108 120.0 . .
C105 C104 C103 120.0 . .
C105 C104 H104 120.0 . .
C103 C104 H104 120.0 . .
C104 C105 C106 120.0 . .
C104 C105 C109 118(3) . .
C106 C105 C109 122(3) . .
C105 C106 C107 120.0 . .
C105 C106 H106 120.0 . .
C107 C106 H106 120.0 . .
C108 C107 C106 120.0 . .
C108 C107 C110 122(3) . .
C106 C107 C110 118(3) . .
C107 C108 C103 120.0 . .
C107 C108 H108 120.0 . .
C103 C108 H108 120.0 . .
F20 C109 F19 108(4) . .
F20 C109 F21 105(3) . .
F19 C109 F21 104(4) . .
F20 C109 C105 113(4) . .
F19 C109 C105 112(3) . .
F21 C109 C105 115(4) . .
F24 C110 F22 105(6) . .
F24 C110 F23 106(6) . .
F22 C110 F23 107(5) . .
F24 C110 C107 112(5) . .
F22 C110 C107 116(5) . .
F23 C110 C107 109(5) . .
N15 C111 C112 171(8) . .
C111 C112 H11A 109.5 . .
C111 C112 H11B 109.5 . .
H11A C112 H11B 109.5 . .
C111 C112 H11C 109.5 . .
H11A C112 H11C 109.5 . .
H11B C112 H11C 109.5 . .
N16 C113 C114 167(10) . .
C113 C114 H11D 109.5 . .
C113 C114 H11E 109.5 . .
H11D C114 H11E 109.5 . .
C113 C114 H11F 109.5 . .
H11D C114 H11F 109.5 . .
H11E C114 H11F 109.5 . .

loop_
_geom_bond_atom_site_label_1
_geom_bond_atom_site_label_2
_geom_bond_distance
_geom_bond_site_symmetry_2
Cu1 O1 1.92(3) .
Cu1 O4 1.99(3) .
Cu1 N8 2.01(4) .
Cu1 N9 2.03(4) .
Cu1 N12 2.24(3) .
Cu1 Cu2 2.933(7) .
Cu2 O4 1.93(3) .
Cu2 O1 1.98(2) .
Cu2 N2 2.03(3) .
Cu2 N1 2.03(3) .
Cu2 N5 2.20(3) .
Cl1 O10' 1.39(4) .
Cl1 O9' 1.40(4) .
Cl1 O8 1.40(5) .
Cl1 O10 1.41(4) .
Cl1 O9 1.43(4) .
Cl1 O7 1.44(3) .
Cl1 O8' 1.46(4) .
Cl2 O11 1.39(4) 6
Cl2 O11 1.39(4) .
Cl2 O12 1.41(4) 6
Cl2 O12 1.41(4) .
Cl2 O14 1.43(4) .
Cl2 O14 1.43(4) 6
Cl2 O13 1.49(4) 6
Cl2 O13 1.49(4) .
Cl3 O18 1.38(5) .
Cl3 O16 1.42(5) .
Cl3 O17 1.43(5) .
Cl3 O15 1.44(5) .
S1 C4 1.81(4) .
S1 C5 1.83(5) .
S2 C59 1.79(5) .
S2 C60 1.82(5) .
C59 C58 1.51(7) .
C59 H59A 0.9900 .
C59 H59B 0.9900 .
C60 H60A 0.9800 .
C60 H60B 0.9800 .
C60 H60C 0.9800 .
S2' C60' 1.81(6) .
S2' C59' 1.81(6) .
C59' C58 1.52(9) .
C59' H59C 0.9900 .
C59' H59D 0.9900 .
C60' H60D 0.9800 .
C60' H60E 0.9800 .
C60' H60F 0.9800 .
F1 C29 1.30(5) .
F2 C29 1.31(5) .
F3 C29 1.31(5) .
F4 C30 1.32(6) .
F5 C30 1.29(5) .
F6 C30 1.30(5) .
F7 C54 1.32(5) .
F8 C54 1.32(5) .
F9 C54 1.31(5) .
F10 C55 1.34(5) .
F11 C55 1.34(5) .
F12 C55 1.34(5) .
F19 C109 1.33(5) .
F20 C109 1.31(5) .
F21 C109 1.35(5) .
F22 C110 1.32(7) .
F23 C110 1.32(5) .
F24 C110 1.31(7) .
O1 C1 1.42(4) .
O2 C22 1.22(5) .
O3 C47 1.27(6) .
O4 C56 1.40(5) .
O5 C77 1.21(6) .
O6 C102 1.19(6) .
O17 F16' 1.71(15) 4_565
N1 C31 1.46(5) .
N1 C6 1.48(5) .
N1 C2 1.49(5) .
N2 C7 1.33(5) .
N2 C11 1.39(5) .
N3 C22 1.33(6) .
N3 C17 1.43(4) .
N3 H3N 0.8800 .
N4 C22 1.38(6) .
N4 C23 1.44(5) .
N4 H4N 0.8800 .
N5 C32 1.32(5) .
N5 C36 1.37(5) .
N6 C47 1.35(8) .
N6 C42 1.39(5) .
N6 H6N 0.8800 .
N7 C47 1.36(7) .
N7 C48 1.37(6) .
N7 H7N 0.8800 .
N8 C61 1.47(6) .
N8 C57 1.51(6) .
N8 C86 1.53(6) .
N9 C62 1.36(6) .
N9 C66 1.37(6) .
N10 C77 1.33(7) .
N10 C72 1.37(5) .
N10 H10 0.8800 .
N11 C77 1.32(7) .
N11 C78 1.39(5) .
N11 C78' 1.41(6) .
N11 H11N 0.8800 .
N12 C87 1.36(6) .
N12 C91 1.36(6) .
N13 C97 1.37(4) .
N13 C102 1.38(7) .
N13 H13N 0.8800 .
N14 C103 1.36(4) .
N14 C102 1.41(6) .
N14 H14N 0.8800 .
C1 C2 1.46(6) .
C1 H1A 0.9900 .
C1 H1B 0.9900 .
C2 C3 1.56(6) .
C2 H2 1.0000 .
C3 C4 1.49(6) .
C3 H3A 0.9900 .
C3 H3B 0.9900 .
C4 H4A 0.9900 .
C4 H4B 0.9900 .
C5 H5A 0.9800 .
C5 H5B 0.9800 .
C5 H5C 0.9800 .
C6 C7 1.48(5) .
C6 H6A 0.9900 .
C6 H6B 0.9900 .
C7 C8 1.36(6) .
C8 C9 1.35(6) .
C8 H8 0.9500 .
C9 C10 1.39(6) .
C9 H9 0.9500 .
C10 C11 1.37(5) .
C10 C15 1.38(6) .
C11 C12 1.43(6) .
C12 C13 1.35(5) .
C12 H12 0.9500 .
C13 C14 1.39(5) .
C13 H13 0.9500 .
C14 C15 1.42(6) .
C14 C16 1.50(4) .
C15 H15 0.9500 .
C16 C17 1.3900 .
C16 C21 1.3900 .
C17 C18 1.3900 .
C18 C19 1.3900 .
C18 H18 0.9500 .
C19 C20 1.3900 .
C19 H19 0.9500 .
C20 C21 1.3900 .
C20 H20 0.9500 .
C21 H21 0.9500 .
C23 C24 1.3900 .
C23 C28 1.3900 .
C24 C25 1.3900 .
C24 H24 0.9500 .
C25 C26 1.3900 .
C25 C29 1.48(5) .
C26 C27 1.3900 .
C26 H26 0.9500 .
C27 C28 1.3900 .
C27 C30 1.47(5) .
C28 H28 0.9500 .
C31 C32 1.53(6) .
C31 H31A 0.9900 .
C31 H31B 0.9900 .
C32 C33 1.41(6) .
C33 C34 1.33(6) .
C33 H33 0.9500 .
C34 C35 1.46(7) .
C34 H34 0.9500 .
C35 C40 1.39(6) .
C35 C36 1.40(6) .
C36 C37 1.41(6) .
C37 C38 1.39(6) .
C37 H37 0.9500 .
C38 C39 1.38(7) .
C38 H38 0.9500 .
C39 C40 1.42(7) .
C39 C41 1.51(4) .
C40 H40 0.9500 .
C41 C42 1.3900 .
C41 C46 1.3900 .
C42 C43 1.3900 .
C43 C44 1.3900 .
C43 H43 0.9500 .
C44 C45 1.3900 .
C44 H44 0.9500 .
C45 C46 1.3900 .
C45 H45 0.9500 .
C46 H46 0.9500 .
C48 C49 1.3900 .
C48 C53 1.3900 .
C49 C50 1.3900 .
C49 H49 0.9500 .
C50 C51 1.3900 .
C50 C54 1.47(5) .
C51 C52 1.3900 .
C51 H51 0.9500 .
C52 C53 1.3900 .
C52 C55 1.50(5) .
C53 H53 0.9500 .
C56 C57 1.55(6) .
C56 H56A 0.9900 .
C56 H56B 0.9900 .
C57 C58 1.50(6) .
C57 H57 1.0000 .
C58 H58A 0.9900 .
C58 H58B 0.9900 .
C58 H58C 0.9900 .
C58 H58D 0.9900 .
C61 C62 1.50(7) .
C61 H61A 0.9900 .
C61 H61B 0.9900 .
C62 C63 1.35(7) .
C63 C64 1.39(8) .
C63 H63 0.9500 .
C64 C65 1.41(7) .
C64 H64 0.9500 .
C65 C66 1.37(6) .
C65 C70 1.42(7) .
C66 C67 1.35(6) .
C67 C68 1.39(7) .
C67 H67 0.9500 .
C68 C69 1.39(6) .
C68 H68 0.9500 .
C69 C70 1.38(5) .
C69 C71 1.50(4) .
C70 H70 0.9500 .
C71 C72 1.3900 .
C71 C76 1.3900 .
C72 C73 1.3900 .
C73 C74 1.3900 .
C73 H73 0.9500 .
C74 C75 1.3900 .
C74 H74 0.9500 .
C75 C76 1.3900 .
C75 H75 0.9500 .
C76 H76 0.9500 .
C78 C79 1.3900 .
C78 C83 1.3900 .
C79 C80 1.3900 .
C79 H79 0.9500 .
C80 C81 1.3900 .
C80 C84 1.49(4) .
C81 C82 1.3900 .
C81 H81 0.9500 .
C82 C83 1.3900 .
C82 C85 1.48(4) .
C83 H83 0.9500 .
C84 F14 1.34(6) .
C84 F15 1.34(6) .
C84 F13 1.35(6) .
C85 F17 1.33(5) .
C85 F16 1.33(5) .
C85 F18 1.33(5) .
C78' C79' 1.3900(11) .
C78' C83' 1.3900(10) .
C79' C80' 1.3900 .
C79' H79' 0.9500 .
C80' C81' 1.3900 .
C80' C84' 1.49(6) .
C81' C82' 1.3900 .
C81' H81' 0.9500 .
C82' C83' 1.3900 .
C82' C85' 1.49(5) .
C83' H83' 0.9500 .
C84' F13' 1.32(6) .
C84' F14' 1.32(6) .
C84' F15' 1.32(6) .
C85' F18' 1.31(6) .
C85' F17' 1.32(6) .
C85' F16' 1.33(6) .
F16' O17 1.71(15) 4_665
C86 C87 1.47(7) .
C86 H86A 0.9900 .
C86 H86B 0.9900 .
C87 C88 1.43(7) .
C88 C89 1.33(8) .
C88 H88 0.9500 .
C89 C90 1.41(7) .
C89 H89 0.9500 .
C90 C95 1.40(7) .
C90 C91 1.43(6) .
C91 C92 1.39(6) .
C92 C93 1.37(4) .
C92 H92 0.9500 .
C93 C94 1.42(6) .
C93 H93 0.9500 .
C94 C95 1.38(7) .
C94 C96 1.50(4) .
C95 H95 0.9500 .
C96 C97 1.3900 .
C96 C101 1.3900 .
C97 C98 1.3900 .
C98 C99 1.3900 .
C98 H98 0.9500 .
C99 C100 1.3900 .
C99 H99 0.9500 .
C100 C101 1.3900 .
C100 H100 0.9500 .
C101 H101 0.9500 .
C103 C104 1.3900 .
C103 C108 1.3900 .
C104 C105 1.3900 .
C104 H104 0.9500 .
C105 C106 1.3900 .
C105 C109 1.48(4) .
C106 C107 1.3900 .
C106 H106 0.9500 .
C107 C108 1.3900 .
C107 C110 1.47(7) .
C108 H108 0.9500 .
N15 C111 1.09(7) .
C111 C112 1.52(10) .
C112 H11A 0.9800 .
C112 H11B 0.9800 .
C112 H11C 0.9800 .
N16 C113 1.14(6) .
C113 C114 1.43(6) .
C114 H11D 0.9800 .
C114 H11E 0.9800 .
C114 H11F 0.9800 .

loop_
_platon_squeeze_void_nr
_platon_squeeze_void_average_x
_platon_squeeze_void_average_y
_platon_squeeze_void_average_z
_platon_squeeze_void_volume
_platon_squeeze_void_count_electrons
_platon_squeeze_void_content
1 0.000 0.000 -0.004 5815 855 ' '
2 0.182 0.575 0.867 8 0 ' '
3 0.393 0.818 0.200 8 0 ' '
4 0.425 0.607 0.533 8 0 ' '
5 0.575 0.182 0.133 7 0 ' '
6 0.607 0.425 0.467 7 0 ' '
7 0.818 0.393 0.800 8 0 ' '
